data_8107626
loop_
_publ_author_name
'Wang, Hua-Bin'
'Xu, Lian-Hua'
'Shi, Ju-Mei'
'Zhou, Ying'
'Hao, Yong-Jia'

_publ_section_title
;
 Crystal structure of
 (Z)-2-(4-((5-bromopentyl)oxy)benzylidene)-4,5,6-trimethoxybenzofuran-3(2H)-one,
 C23H25BrO6
;
_journal_issue 5
_journal_name_full 'Zeitschrift f\"ur Kristallographie - New Crystal Structures'
_journal_page_first 1013
_journal_page_last 1015
_journal_paper_doi 10.1515/ncrs-2023-0329
_journal_volume 238
_journal_year 2023
_chemical_formula_moiety 'C23 H25 Br O6'
_chemical_formula_sum 'C23 H25 Br O6'
_chemical_formula_weight 477.34
_space_group_crystal_system triclinic
_space_group_IT_number 2
_space_group_name_Hall '-P 1'
_space_group_name_H-M_alt 'P -1'
_atom_sites_solution_hydrogens geom
_atom_sites_solution_primary direct
_cell_angle_alpha 90.146(3)
_cell_angle_beta 90.433(3)
_cell_angle_gamma 99.307(3)
_cell_formula_units_Z 2
_cell_length_a 7.8451(3)
_cell_length_b 7.9428(2)
_cell_length_c 17.6360(6)
_cell_measurement_reflns_used 9760
_cell_measurement_temperature 297.37(10)
_cell_measurement_theta_max 76.7620
_cell_measurement_theta_min 2.5060
_cell_volume 1084.43(6)
_computing_cell_refinement 'CrysAlisPro 1.171.42.94a (Rigaku OD, 2023)'
_computing_data_collection 'CrysAlisPro 1.171.42.94a (Rigaku OD, 2023)'
_computing_data_reduction 'CrysAlisPro 1.171.42.94a (Rigaku OD, 2023)'
_computing_molecular_graphics 'Olex2 1.5-beta (Dolomanov et al., 2009)'
_computing_publication_material 'Olex2 1.5-beta (Dolomanov et al., 2009)'
_computing_structure_refinement 'SHELXL 2018/3 (Sheldrick, 2015)'
_computing_structure_solution 'SHELXS  (Sheldrick, 2008)'
_diffrn_ambient_environment air
_diffrn_ambient_temperature 297.37(10)
_diffrn_detector 'Hybrid Pixel Array Detector'
_diffrn_detector_area_resol_mean 10.0000
_diffrn_detector_type HyPix
_diffrn_measured_fraction_theta_full 0.999
_diffrn_measured_fraction_theta_max 0.937
_diffrn_measurement_details
;
List of Runs (angles in degrees, time in seconds):

  # Type    Start    End  Width  t~exp~   \w     \q     \k     \f   Frames
--------------------------------------------------------------------------
  1  \w    -51.00 -26.00   0.50    0.40    --  -91.75  45.00-150.00   50
  2  \w    -47.00 -19.00   0.50    0.40    --  -91.75  52.00-122.00   56
  3  \w    -51.00 -24.00   0.50    0.40    --  -91.75  45.00 -60.00   54
  4  \w    -48.00 -22.00   0.50    0.40    --  -91.75  45.00  90.00   52
  5  \w    -27.00  16.00   0.50    0.14    --  -47.50  19.00 120.00   86
  6  \w   -105.00 -70.00   0.50    0.14    --  -47.50-125.00 -60.00   70
  7  \w   -164.00-138.00   0.50    0.40    --  -91.75 -52.00  92.00   52
  8  \w   -135.00 -77.00   0.50    0.40    --  -91.75 -52.00  92.00  116
  9  \w    -98.00 -73.00   0.50    0.14    --  -47.50-125.00 120.00   50
 10  \w   -163.00-106.00   0.50    0.40    --  -91.75 -87.00-126.00  114
 11  \w    -16.00  26.00   0.50    0.14    --   47.50 -19.00 -90.00   84
 12  \w     46.00  71.00   0.50    0.40    --  108.56 -61.00-120.00   50
 13  \w     43.00  70.00   0.50    0.40    --  108.56 -61.00 -90.00   54
 14  \w     42.00  70.00   0.50    0.40    --  108.56 -86.00 -22.00   56
 15  \w     99.00 136.00   0.50    0.40    --  108.56 -86.00 -22.00   74
 16  \w    -14.00  22.00   0.50    0.14    --   47.50 -86.00 -23.00   72
 17  \w   -106.00 -80.00   0.50    0.14    --  -47.50-125.00  30.00   52
 18  \w   -123.00 -34.00   0.50    0.14    --  -47.50 -19.00 -30.00  178
 19  \w    -61.00  18.00   0.50    0.14    --  -47.50  57.00 150.00  158
 20  \w     28.00  74.00   0.50    0.14    --   47.50 -86.00 -23.00   92
 21  \w     34.00  91.00   0.50    0.14    --   47.50-125.00-120.00  114
 22  \w    -51.00 -19.00   0.50    0.40    --  -91.75  45.00 -90.00   64
 23  \w   -118.00 -87.00   0.50    0.40    --  -91.75 -30.00   0.00   62
 24  \w   -158.00-128.00   0.50    0.40    --  -91.75 -30.00   0.00   60
 25  \w   -138.00 -84.00   0.50    0.40    --  -91.75 -15.00 -60.00  108
 26  \w   -161.00-121.00   0.50    0.40    --  -91.75-125.00  90.00   80
 27  \w   -165.00-124.00   0.50    0.40    --  -91.75 -30.00-120.00   82
 28  \w    -74.00 -27.00   0.50    0.40    --  -91.75 125.00-120.00   94
 29  \w   -117.00 -91.00   0.50    0.40    --  -91.75-125.00  90.00   52
 30  \w   -145.00 -71.00   0.50    0.40    --  -91.75-125.00   0.00  148
 31  \w     41.00  78.00   0.50    0.40    --  108.56-125.00-150.00   74
 32  \w     95.00 120.00   0.50    0.40    --  108.56 125.00-120.00   50
 33  \w     41.00  67.00   0.50    0.40    --  108.56 -61.00 150.00   52
 34  \w     59.00 106.00   0.50    0.40    --  108.56-125.00  30.00   94
 35  \w     89.00 115.00   0.50    0.40    --  108.56-125.00  90.00   52
 36  \w     68.00  95.00   0.50    0.40    --  108.56-125.00   0.00   54
 37  \w     80.00 112.00   0.50    0.40    --  108.56-125.00 -90.00   64
 38  \w     37.00  69.00   0.50    0.40    --  108.56 -94.00  90.00   64
 39  \w     79.00 106.00   0.50    0.40    --  108.56 -94.00  90.00   54
 40  \w     96.00 174.00   0.50    0.40    --  108.56  45.00-120.00  156
 41  \w     43.00  70.00   0.50    0.40    --  108.56-125.00  90.00   54
 42  \w     38.00 108.00   0.50    0.40    --  108.56 -94.00-120.00  140
 43  \w     42.00  74.00   0.50    0.40    --  108.56 -94.00 -30.00   64
 44  \w     68.00 123.00   0.50    0.40    --  108.56-133.00  73.37  110
 45  \w    150.00 178.00   0.50    0.40    --  108.56 125.00-120.00   56
 46  \w     83.00 116.00   0.50    0.40    --  108.56-125.00-150.00   66
 47  \w     36.00  62.00   0.50    0.40    --  108.56 -61.00   0.00   52
 48  \w     99.00 172.00   0.50    0.40    --  108.56 125.00 -90.00  146
;
_diffrn_measurement_device 'four-circle diffractometer'
_diffrn_measurement_device_type 'XtaLAB Synergy, Dualflex, HyPix'
_diffrn_measurement_method '\w scans'
_diffrn_orient_matrix_type 'CrysAlisPro convention (1999,Acta A55,543-557)'
_diffrn_orient_matrix_UB_11 -0.1358070000
_diffrn_orient_matrix_UB_12 -0.0477052000
_diffrn_orient_matrix_UB_13 -0.0632781000
_diffrn_orient_matrix_UB_21 0.1315823000
_diffrn_orient_matrix_UB_22 -0.0822051000
_diffrn_orient_matrix_UB_23 -0.0458275000
_diffrn_orient_matrix_UB_31 -0.0619882000
_diffrn_orient_matrix_UB_32 -0.1720328000
_diffrn_orient_matrix_UB_33 0.0390756000
_diffrn_radiation_monochromator mirror
_diffrn_radiation_probe x-ray
_diffrn_radiation_type 'Cu K\a'
_diffrn_radiation_wavelength 1.54184
_diffrn_reflns_av_R_equivalents 0.0682
_diffrn_reflns_av_unetI/netI 0.0572
_diffrn_reflns_Laue_measured_fraction_full 0.999
_diffrn_reflns_Laue_measured_fraction_max 0.937
_diffrn_reflns_limit_h_max 9
_diffrn_reflns_limit_h_min -9
_diffrn_reflns_limit_k_max 8
_diffrn_reflns_limit_k_min -10
_diffrn_reflns_limit_l_max 22
_diffrn_reflns_limit_l_min -22
_diffrn_reflns_number 14127
_diffrn_reflns_point_group_measured_fraction_full 0.999
_diffrn_reflns_point_group_measured_fraction_max 0.937
_diffrn_reflns_theta_full 67.684
_diffrn_reflns_theta_max 77.353
_diffrn_reflns_theta_min 2.505
_diffrn_source 'micro-focus sealed X-ray tube'
_diffrn_source_type 'PhotonJet (Cu) X-ray Source'
_exptl_absorpt_coefficient_mu 2.897
_exptl_absorpt_correction_T_max 1.00000
_exptl_absorpt_correction_T_min 0.41371
_exptl_absorpt_correction_type multi-scan
_exptl_absorpt_process_details
;
CrysAlisPro 1.171.42.94a (Rigaku Oxford Diffraction, 2023)
Empirical absorption correction using spherical harmonics,
implemented in SCALE3 ABSPACK scaling algorithm.
;
_exptl_crystal_colour colorless
_exptl_crystal_density_diffrn 1.462
_exptl_crystal_description block
_exptl_crystal_F_000 492
_exptl_crystal_size_max 0.16
_exptl_crystal_size_mid 0.12
_exptl_crystal_size_min 0.09
_refine_diff_density_max 0.824
_refine_diff_density_min -0.476
_refine_diff_density_rms 0.062
_refine_ls_extinction_coef 0.0047(7)
_refine_ls_extinction_expression Fc^*^=kFc[1+0.001xFc^2^\l^3^/sin(2\q)]^-1/4^
_refine_ls_extinction_method 'SHELXL-2018/3 (Sheldrick 2018)'
_refine_ls_goodness_of_fit_ref 1.059
_refine_ls_hydrogen_treatment constr
_refine_ls_matrix_type full
_refine_ls_number_parameters 275
_refine_ls_number_reflns 4301
_refine_ls_number_restraints 0
_refine_ls_restrained_S_all 1.059
_refine_ls_R_factor_all 0.0509
_refine_ls_R_factor_gt 0.0464
_refine_ls_shift/su_max 0.001
_refine_ls_shift/su_mean 0.000
_refine_ls_structure_factor_coef Fsqd
_refine_ls_weighting_details 'w=1/[\s^2^(Fo^2^)+(0.0802P)^2^+0.2106P] where P=(Fo^2^+2Fc^2^)/3'
_refine_ls_weighting_scheme calc
_refine_ls_wR_factor_gt 0.1349
_refine_ls_wR_factor_ref 0.1402
_reflns_Friedel_coverage 0.000
_reflns_Friedel_fraction_full .
_reflns_Friedel_fraction_max .
_reflns_number_gt 3720
_reflns_number_total 4301
_reflns_threshold_expression 'I > 2\s(I)'
_cod_data_source_file suppl_j_ncrs-2023-0329_suppl_001.cif
_cod_data_source_block 6275
_cod_original_cell_volume 1084.44(7)
_cod_database_code 8107626
_chemical_oxdiff_formula 'C H N O Br'
_shelx_space_group_comment
;
The symmetry employed for this shelxl refinement is uniquely defined
by the following loop, which should always be used as a source of
symmetry information in preference to the above space-group names.
They are only intended as comments.
;
_shelx_estimated_absorpt_t_max 0.781
_shelx_estimated_absorpt_t_min 0.654
_olex2_refinement_description
;
1. Fixed Uiso
 At 1.2 times of:
  All C(H) groups, All C(H,H) groups
 At 1.5 times of:
  All C(H,H,H) groups
2.a Secondary CH2 refined with riding coordinates:
 C16(H16A,H16B), C17(H17A,H17B), C18(H18A,H18B), C19(H19A,H19B), C20(H20A,H20B)
2.b Aromatic/amide H refined with riding coordinates:
 C6(H6), C9(H9), C11(H11), C12(H12), C14(H14), C15(H15)
2.c Idealised Me refined as rotating group:
 C21(H21A,H21B,H21C), C22(H22A,H22B,H22C), C23(H23A,H23B,H23C)
;
_olex2_submission_special_instructions 'No special instructions were received'
_oxdiff_exptl_absorpt_empirical_details
;
Empirical correction (ABSPACK) includes:
- Absorption correction using spherical harmonics
- Frame scaling
;
_oxdiff_exptl_absorpt_empirical_full_max 1.650
_oxdiff_exptl_absorpt_empirical_full_min 0.457

loop_
_space_group_symop_operation_xyz
'x, y, z'
'-x, -y, -z'

loop_
_atom_site_label
_atom_site_type_symbol
_atom_site_fract_x
_atom_site_fract_y
_atom_site_fract_z
_atom_site_U_iso_or_equiv
_atom_site_adp_type
_atom_site_occupancy
_atom_site_site_symmetry_order
_atom_site_calc_flag
_atom_site_refinement_flags_posn
_atom_site_refinement_flags_adp
_atom_site_refinement_flags_occupancy
_atom_site_disorder_assembly
_atom_site_disorder_group
Br1 Br 1.27441(4) 1.03425(4) 0.27130(2) 0.07969(18) Uani 1 1 d . . . . .
O1 O -0.5527(2) 0.2611(2) 0.92297(10) 0.0592(4) Uani 1 1 d . . . . .
O2 O -0.3932(2) 0.1774(2) 1.05043(9) 0.0608(4) Uani 1 1 d . . . . .
O3 O -0.0506(2) 0.2060(3) 1.05879(10) 0.0647(5) Uani 1 1 d . . . . .
O4 O -0.0102(2) 0.4337(2) 0.80501(8) 0.0519(4) Uani 1 1 d . . . . .
O5 O -0.4464(2) 0.4387(3) 0.75866(12) 0.0702(5) Uani 1 1 d . . . . .
O6 O 0.5160(3) 0.7301(3) 0.52979(10) 0.0689(5) Uani 1 1 d . . . . .
C1 C -0.0968(3) 0.3652(3) 0.86886(12) 0.0474(5) Uani 1 1 d . . . . .
C2 C -0.2751(3) 0.3481(3) 0.86180(12) 0.0471(5) Uani 1 1 d . . . . .
C3 C -0.3779(3) 0.2831(3) 0.92368(13) 0.0483(5) Uani 1 1 d . . . . .
C4 C -0.2960(3) 0.2429(3) 0.98960(13) 0.0509(5) Uani 1 1 d . . . . .
C5 C -0.1142(3) 0.2589(3) 0.99307(13) 0.0507(5) Uani 1 1 d . . . . .
C6 C -0.0102(3) 0.3218(3) 0.93210(12) 0.0507(5) Uani 1 1 d . . . . .
H6 H 0.112223 0.333828 0.934228 0.061 Uiso 1 1 calc R U . . .
C7 C -0.3098(3) 0.4184(3) 0.78802(13) 0.0520(5) Uani 1 1 d . . . . .
C8 C -0.1365(3) 0.4690(3) 0.75421(13) 0.0496(5) Uani 1 1 d . . . . .
C9 C -0.1045(3) 0.5373(3) 0.68580(13) 0.0511(5) Uani 1 1 d . . . . .
H9 H -0.204283 0.554741 0.657994 0.061 Uiso 1 1 calc R U . . .
C10 C 0.0579(3) 0.5897(3) 0.64666(12) 0.0469(5) Uani 1 1 d . . . . .
C11 C 0.2201(3) 0.5822(3) 0.67850(12) 0.0512(5) Uani 1 1 d . . . . .
H11 H 0.227786 0.542114 0.728913 0.061 Uiso 1 1 calc R U . . .
C12 C 0.3686(3) 0.6319(3) 0.63819(13) 0.0544(5) Uani 1 1 d . . . . .
H12 H 0.477619 0.627938 0.661358 0.065 Uiso 1 1 calc R U . . .
C13 C 0.3612(3) 0.6881(3) 0.56357(13) 0.0518(5) Uani 1 1 d . . . . .
C14 C 0.2019(3) 0.6975(3) 0.53078(13) 0.0556(5) Uani 1 1 d . . . . .
H14 H 0.194836 0.736961 0.480220 0.067 Uiso 1 1 calc R U . . .
C15 C 0.0530(3) 0.6488(3) 0.57237(13) 0.0539(5) Uani 1 1 d . . . . .
H15 H -0.055761 0.655973 0.549613 0.065 Uiso 1 1 calc R U . . .
C16 C 0.5260(4) 0.7836(4) 0.45233(14) 0.0607(6) Uani 1 1 d . . . . .
H16A H 0.474245 0.888259 0.445468 0.073 Uiso 1 1 calc R U . . .
H16B H 0.465214 0.692991 0.418677 0.073 Uiso 1 1 calc R U . . .
C17 C 0.7162(4) 0.8174(3) 0.43548(14) 0.0601(6) Uani 1 1 d . . . . .
H17A H 0.763082 0.709899 0.442426 0.072 Uiso 1 1 calc R U . . .
H17B H 0.774063 0.900676 0.473109 0.072 Uiso 1 1 calc R U . . .
C18 C 0.7629(4) 0.8852(3) 0.35637(14) 0.0601(6) Uani 1 1 d . . . . .
H18A H 0.718303 0.993521 0.348261 0.072 Uiso 1 1 calc R U . . .
H18B H 0.710146 0.801822 0.317695 0.072 Uiso 1 1 calc R U . . .
C19 C 0.9600(4) 0.9151(4) 0.34884(15) 0.0630(6) Uani 1 1 d . . . . .
H19A H 1.011316 0.993899 0.389522 0.076 Uiso 1 1 calc R U . . .
H19B H 1.002512 0.805413 0.355846 0.076 Uiso 1 1 calc R U . . .
C20 C 1.0191(4) 0.9887(4) 0.27333(16) 0.0656(6) Uani 1 1 d . . . . .
H20A H 0.973057 1.096085 0.264740 0.079 Uiso 1 1 calc R U . . .
H20B H 0.974839 0.907453 0.232375 0.079 Uiso 1 1 calc R U . . .
C21 C -0.6376(3) 0.1674(4) 0.85969(15) 0.0622(6) Uani 1 1 d . . . . .
H21A H -0.680648 0.246570 0.824588 0.093 Uiso 1 1 calc R U . . .
H21B H -0.734585 0.084337 0.877951 0.093 Uiso 1 1 calc R U . . .
H21C H -0.555395 0.107424 0.833404 0.093 Uiso 1 1 calc R U . . .
C22 C -0.4035(5) 0.2988(4) 1.10891(17) 0.0761(8) Uani 1 1 d . . . . .
H22A H -0.458260 0.392111 1.088902 0.114 Uiso 1 1 calc R U . . .
H22B H -0.287062 0.344351 1.127402 0.114 Uiso 1 1 calc R U . . .
H22C H -0.472487 0.243507 1.150747 0.114 Uiso 1 1 calc R U . . .
C23 C 0.1317(4) 0.2066(4) 1.06402(16) 0.0705(7) Uani 1 1 d . . . . .
H23A H 0.166512 0.132123 1.024634 0.106 Uiso 1 1 calc R U . . .
H23B H 0.160335 0.165076 1.114055 0.106 Uiso 1 1 calc R U . . .
H23C H 0.192991 0.323097 1.056965 0.106 Uiso 1 1 calc R U . . .

loop_
_atom_site_aniso_label
_atom_site_aniso_U_11
_atom_site_aniso_U_22
_atom_site_aniso_U_33
_atom_site_aniso_U_23
_atom_site_aniso_U_13
_atom_site_aniso_U_12
Br1 0.0621(2) 0.0862(3) 0.0877(3) -0.00160(17) 0.02047(17) 0.00185(16)
O1 0.0451(9) 0.0760(11) 0.0571(9) -0.0038(8) 0.0071(7) 0.0115(8)
O2 0.0665(11) 0.0641(10) 0.0485(8) 0.0054(7) 0.0110(8) -0.0001(8)
O3 0.0600(10) 0.0849(12) 0.0491(9) 0.0154(8) -0.0018(8) 0.0116(9)
O4 0.0474(8) 0.0652(9) 0.0442(8) 0.0075(7) 0.0047(6) 0.0116(7)
O5 0.0518(10) 0.0917(13) 0.0702(11) 0.0267(10) 0.0002(8) 0.0202(9)
O6 0.0599(10) 0.0966(13) 0.0486(9) 0.0182(9) 0.0053(8) 0.0072(9)
C1 0.0488(11) 0.0512(11) 0.0427(10) 0.0033(8) 0.0063(9) 0.0096(9)
C2 0.0471(11) 0.0515(11) 0.0442(10) 0.0013(8) 0.0019(9) 0.0120(9)
C3 0.0457(11) 0.0520(11) 0.0481(11) -0.0005(9) 0.0047(9) 0.0105(9)
C4 0.0529(12) 0.0533(11) 0.0458(11) 0.0017(9) 0.0068(9) 0.0062(9)
C5 0.0550(12) 0.0540(12) 0.0434(11) 0.0034(9) -0.0001(9) 0.0097(10)
C6 0.0467(11) 0.0581(12) 0.0480(11) 0.0041(9) 0.0016(9) 0.0099(9)
C7 0.0507(12) 0.0563(12) 0.0513(12) 0.0065(9) 0.0043(10) 0.0149(10)
C8 0.0498(12) 0.0537(11) 0.0467(11) 0.0040(9) 0.0007(9) 0.0121(9)
C9 0.0524(12) 0.0555(12) 0.0469(11) 0.0048(9) 0.0004(9) 0.0133(10)
C10 0.0534(12) 0.0471(10) 0.0411(10) 0.0021(8) 0.0001(9) 0.0109(9)
C11 0.0574(13) 0.0563(12) 0.0403(10) 0.0084(9) -0.0010(9) 0.0108(10)
C12 0.0531(13) 0.0665(13) 0.0441(11) 0.0097(10) -0.0019(9) 0.0113(10)
C13 0.0559(13) 0.0558(12) 0.0431(11) 0.0059(9) 0.0031(9) 0.0069(10)
C14 0.0632(14) 0.0643(13) 0.0393(10) 0.0086(9) -0.0018(10) 0.0105(11)
C15 0.0565(13) 0.0601(12) 0.0461(11) 0.0062(9) -0.0042(10) 0.0120(10)
C16 0.0663(15) 0.0712(15) 0.0431(11) 0.0078(10) 0.0058(11) 0.0060(12)
C17 0.0662(15) 0.0653(14) 0.0472(12) 0.0047(10) 0.0044(11) 0.0055(11)
C18 0.0683(16) 0.0611(13) 0.0509(12) 0.0052(10) 0.0097(11) 0.0099(11)
C19 0.0686(16) 0.0637(14) 0.0573(14) 0.0045(11) 0.0066(12) 0.0122(12)
C20 0.0703(17) 0.0687(15) 0.0562(14) 0.0010(11) 0.0095(12) 0.0064(12)
C21 0.0518(13) 0.0722(15) 0.0606(14) 0.0010(12) 0.0002(11) 0.0038(11)
C22 0.0789(19) 0.0883(19) 0.0588(15) -0.0067(13) 0.0221(14) 0.0059(15)
C23 0.0622(16) 0.0901(19) 0.0598(15) 0.0124(14) -0.0105(12) 0.0143(14)

loop_
_atom_type_symbol
_atom_type_description
_atom_type_scat_dispersion_real
_atom_type_scat_dispersion_imag
_atom_type_scat_source
C C 0.0181 0.0091 'International Tables Vol C Tables 4.2.6.8 and 6.1.1.4'
H H 0.0000 0.0000 'International Tables Vol C Tables 4.2.6.8 and 6.1.1.4'
Br Br -0.6763 1.2805 'International Tables Vol C Tables 4.2.6.8 and 6.1.1.4'
O O 0.0492 0.0322 'International Tables Vol C Tables 4.2.6.8 and 6.1.1.4'

loop_
_geom_angle_atom_site_label_1
_geom_angle_atom_site_label_2
_geom_angle_atom_site_label_3
_geom_angle
_geom_angle_site_symmetry_1
_geom_angle_site_symmetry_3
C3 O1 C21 116.26(18) . .
C4 O2 C22 113.6(2) . .
C5 O3 C23 117.8(2) . .
C1 O4 C8 106.31(17) . .
C13 O6 C16 120.4(2) . .
O4 C1 C2 113.21(18) . .
C6 C1 O4 121.8(2) . .
C6 C1 C2 124.9(2) . .
C1 C2 C3 118.64(19) . .
C1 C2 C7 106.43(19) . .
C3 C2 C7 134.8(2) . .
O1 C3 C2 123.6(2) . .
O1 C3 C4 117.9(2) . .
C4 C3 C2 118.5(2) . .
O2 C4 C3 119.6(2) . .
O2 C4 C5 119.7(2) . .
C3 C4 C5 120.5(2) . .
O3 C5 C4 114.9(2) . .
O3 C5 C6 123.3(2) . .
C6 C5 C4 121.8(2) . .
C1 C6 C5 115.6(2) . .
C1 C6 H6 122.2 . .
C5 C6 H6 122.2 . .
O5 C7 C2 130.2(2) . .
O5 C7 C8 125.3(2) . .
C2 C7 C8 104.44(19) . .
O4 C8 C7 109.54(18) . .
C9 C8 O4 124.6(2) . .
C9 C8 C7 125.9(2) . .
C8 C9 H9 114.6 . .
C8 C9 C10 130.7(2) . .
C10 C9 H9 114.6 . .
C11 C10 C9 123.99(19) . .
C15 C10 C9 118.6(2) . .
C15 C10 C11 117.4(2) . .
C10 C11 H11 119.4 . .
C12 C11 C10 121.1(2) . .
C12 C11 H11 119.4 . .
C11 C12 H12 119.7 . .
C11 C12 C13 120.7(2) . .
C13 C12 H12 119.7 . .
O6 C13 C12 114.8(2) . .
O6 C13 C14 125.8(2) . .
C14 C13 C12 119.3(2) . .
C13 C14 H14 120.3 . .
C15 C14 C13 119.4(2) . .
C15 C14 H14 120.3 . .
C10 C15 H15 119.0 . .
C14 C15 C10 122.0(2) . .
C14 C15 H15 119.0 . .
O6 C16 H16A 110.8 . .
O6 C16 H16B 110.8 . .
O6 C16 C17 104.7(2) . .
H16A C16 H16B 108.9 . .
C17 C16 H16A 110.8 . .
C17 C16 H16B 110.8 . .
C16 C17 H17A 108.5 . .
C16 C17 H17B 108.5 . .
C16 C17 C18 115.3(2) . .
H17A C17 H17B 107.5 . .
C18 C17 H17A 108.5 . .
C18 C17 H17B 108.5 . .
C17 C18 H18A 109.9 . .
C17 C18 H18B 109.9 . .
C17 C18 C19 108.7(2) . .
H18A C18 H18B 108.3 . .
C19 C18 H18A 109.9 . .
C19 C18 H18B 109.9 . .
C18 C19 H19A 109.1 . .
C18 C19 H19B 109.1 . .
H19A C19 H19B 107.8 . .
C20 C19 C18 112.6(2) . .
C20 C19 H19A 109.1 . .
C20 C19 H19B 109.1 . .
Br1 C20 H20A 109.8 . .
Br1 C20 H20B 109.8 . .
C19 C20 Br1 109.5(2) . .
C19 C20 H20A 109.8 . .
C19 C20 H20B 109.8 . .
H20A C20 H20B 108.2 . .
O1 C21 H21A 109.5 . .
O1 C21 H21B 109.5 . .
O1 C21 H21C 109.5 . .
H21A C21 H21B 109.5 . .
H21A C21 H21C 109.5 . .
H21B C21 H21C 109.5 . .
O2 C22 H22A 109.5 . .
O2 C22 H22B 109.5 . .
O2 C22 H22C 109.5 . .
H22A C22 H22B 109.5 . .
H22A C22 H22C 109.5 . .
H22B C22 H22C 109.5 . .
O3 C23 H23A 109.5 . .
O3 C23 H23B 109.5 . .
O3 C23 H23C 109.5 . .
H23A C23 H23B 109.5 . .
H23A C23 H23C 109.5 . .
H23B C23 H23C 109.5 . .

loop_
_geom_bond_atom_site_label_1
_geom_bond_atom_site_label_2
_geom_bond_distance
_geom_bond_site_symmetry_2
Br1 C20 1.978(3) .
O1 C3 1.354(3) .
O1 C21 1.438(3) .
O2 C4 1.375(3) .
O2 C22 1.422(4) .
O3 C5 1.353(3) .
O3 C23 1.431(3) .
O4 C1 1.386(3) .
O4 C8 1.393(3) .
O5 C7 1.220(3) .
O6 C13 1.350(3) .
O6 C16 1.431(3) .
C1 C2 1.388(3) .
C1 C6 1.375(3) .
C2 C3 1.410(3) .
C2 C7 1.458(3) .
C3 C4 1.386(3) .
C4 C5 1.412(3) .
C5 C6 1.399(3) .
C6 H6 0.9500 .
C7 C8 1.484(3) .
C8 C9 1.333(3) .
C9 H9 0.9500 .
C9 C10 1.454(3) .
C10 C11 1.397(3) .
C10 C15 1.395(3) .
C11 H11 0.9500 .
C11 C12 1.372(3) .
C12 H12 0.9500 .
C12 C13 1.395(3) .
C13 C14 1.386(3) .
C14 H14 0.9500 .
C14 C15 1.386(4) .
C15 H15 0.9500 .
C16 H16A 0.9900 .
C16 H16B 0.9900 .
C16 C17 1.505(4) .
C17 H17A 0.9900 .
C17 H17B 0.9900 .
C17 C18 1.523(3) .
C18 H18A 0.9900 .
C18 H18B 0.9900 .
C18 C19 1.533(4) .
C19 H19A 0.9900 .
C19 H19B 0.9900 .
C19 C20 1.502(4) .
C20 H20A 0.9900 .
C20 H20B 0.9900 .
C21 H21A 0.9800 .
C21 H21B 0.9800 .
C21 H21C 0.9800 .
C22 H22A 0.9800 .
C22 H22B 0.9800 .
C22 H22C 0.9800 .
C23 H23A 0.9800 .
C23 H23B 0.9800 .
C23 H23C 0.9800 .

loop_
_geom_torsion_atom_site_label_1
_geom_torsion_atom_site_label_2
_geom_torsion_atom_site_label_3
_geom_torsion_atom_site_label_4
_geom_torsion
_geom_torsion_site_symmetry_1
_geom_torsion_site_symmetry_2
_geom_torsion_site_symmetry_3
_geom_torsion_site_symmetry_4
O1 C3 C4 O2 2.2(3) . . . .
O1 C3 C4 C5 178.3(2) . . . .
O2 C4 C5 O3 -0.1(3) . . . .
O2 C4 C5 C6 178.8(2) . . . .
O3 C5 C6 C1 178.2(2) . . . .
O4 C1 C2 C3 -178.72(19) . . . .
O4 C1 C2 C7 -2.7(3) . . . .
O4 C1 C6 C5 178.2(2) . . . .
O4 C8 C9 C10 0.6(4) . . . .
O5 C7 C8 O4 177.2(2) . . . .
O5 C7 C8 C9 -2.9(4) . . . .
O6 C13 C14 C15 179.6(2) . . . .
O6 C16 C17 C18 -177.2(2) . . . .
C1 O4 C8 C7 -0.5(2) . . . .
C1 O4 C8 C9 179.6(2) . . . .
C1 C2 C3 O1 -180.0(2) . . . .
C1 C2 C3 C4 1.5(3) . . . .
C1 C2 C7 O5 -176.0(3) . . . .
C1 C2 C7 C8 2.1(2) . . . .
C2 C1 C6 C5 -1.1(3) . . . .
C2 C3 C4 O2 -179.2(2) . . . .
C2 C3 C4 C5 -3.2(3) . . . .
C2 C7 C8 O4 -1.0(2) . . . .
C2 C7 C8 C9 178.8(2) . . . .
C3 C2 C7 O5 -0.9(5) . . . .
C3 C2 C7 C8 177.2(2) . . . .
C3 C4 C5 O3 -176.1(2) . . . .
C3 C4 C5 C6 2.7(4) . . . .
C4 C5 C6 C1 -0.6(3) . . . .
C6 C1 C2 C3 0.6(3) . . . .
C6 C1 C2 C7 176.7(2) . . . .
C7 C2 C3 O1 5.4(4) . . . .
C7 C2 C3 C4 -173.1(2) . . . .
C7 C8 C9 C10 -179.2(2) . . . .
C8 O4 C1 C2 2.0(2) . . . .
C8 O4 C1 C6 -177.3(2) . . . .
C8 C9 C10 C11 -2.9(4) . . . .
C8 C9 C10 C15 176.1(3) . . . .
C9 C10 C11 C12 179.3(2) . . . .
C9 C10 C15 C14 -178.6(2) . . . .
C10 C11 C12 C13 -1.3(4) . . . .
C11 C10 C15 C14 0.5(4) . . . .
C11 C12 C13 O6 -178.8(2) . . . .
C11 C12 C13 C14 1.6(4) . . . .
C12 C13 C14 C15 -0.8(4) . . . .
C13 O6 C16 C17 -179.7(2) . . . .
C13 C14 C15 C10 -0.2(4) . . . .
C15 C10 C11 C12 0.2(3) . . . .
C16 O6 C13 C12 177.7(2) . . . .
C16 O6 C13 C14 -2.7(4) . . . .
C16 C17 C18 C19 179.2(2) . . . .
C17 C18 C19 C20 -177.8(2) . . . .
C18 C19 C20 Br1 176.92(18) . . . .
C21 O1 C3 C2 51.3(3) . . . .
C21 O1 C3 C4 -130.2(2) . . . .
C22 O2 C4 C3 -102.4(3) . . . .
C22 O2 C4 C5 81.5(3) . . . .
C23 O3 C5 C4 175.4(2) . . . .
C23 O3 C5 C6 -3.4(4) . . . .
